data_7208914
loop_
_publ_author_name
'Lin, Jian-Di'
'Wang, Shuai-Hua'
'Cai, Li-Zhen'
'Zheng, Fa-Kun'
'Guo, Guo-Cong'
'Huang, Jin-Shun'

_publ_section_title
;
 Tetraalkylammonium cations as templates in the construction of two
 cadmium(ii) metal--organic frameworks
;
_journal_issue 5
_journal_name_full CrystEngComm
_journal_page_first 903
_journal_paper_doi 10.1039/c2ce26213d
_journal_volume 15
_journal_year 2013
_chemical_formula_sum 'C16 H36 Br5 Cd4 N21'
_chemical_formula_weight 1371.81
_chemical_name_systematic
;
?
;
_space_group_IT_number 56
_symmetry_cell_setting orthorhombic
_symmetry_space_group_name_Hall '-P 2ab 2ac'
_symmetry_space_group_name_H-M 'P c c n'
_atom_sites_solution_hydrogens geom
_atom_sites_solution_primary direct
_atom_sites_solution_secondary difmap
_audit_creation_method SHELXL-97
_cell_angle_alpha 90.00
_cell_angle_beta 90.00
_cell_angle_gamma 90.00
_cell_formula_units_Z 4
_cell_length_a 12.724(7)
_cell_length_b 13.439(7)
_cell_length_c 23.509(12)
_cell_measurement_reflns_used 9037
_cell_measurement_temperature 293(2)
_cell_measurement_theta_max 27.5087
_cell_measurement_theta_min 2.2042
_cell_volume 4020(4)
_computing_cell_refinement 'CrystalClear (Rigaku Inc., 2008)'
_computing_data_collection 'CrystalClear (Rigaku Inc., 2008)'
_computing_data_reduction 'CrystalClear (Rigaku Inc., 2008)'
_computing_structure_refinement 'SHELXL-97 (Sheldrick, 1997)'
_computing_structure_solution 'SHELXS-97 (Sheldrick, 1990)'
_diffrn_ambient_temperature 293(2)
_diffrn_measured_fraction_theta_full 0.983
_diffrn_measured_fraction_theta_max 0.983
_diffrn_measurement_device_type 'Saturn70 (4x4 bin mode)'
_diffrn_measurement_method CCD_Profile_fitting
_diffrn_radiation_monochromator 'Graphite Monochromator'
_diffrn_radiation_source 'fine-focus sealed tube'
_diffrn_radiation_type MoK\a
_diffrn_radiation_wavelength 0.71073
_diffrn_reflns_av_R_equivalents 0.0550
_diffrn_reflns_av_sigmaI/netI 0.0303
_diffrn_reflns_limit_h_max 15
_diffrn_reflns_limit_h_min -15
_diffrn_reflns_limit_k_max 16
_diffrn_reflns_limit_k_min -15
_diffrn_reflns_limit_l_max 27
_diffrn_reflns_limit_l_min -27
_diffrn_reflns_number 23740
_diffrn_reflns_theta_full 25.49
_diffrn_reflns_theta_max 25.49
_diffrn_reflns_theta_min 2.37
_exptl_absorpt_coefficient_mu 7.098
_exptl_absorpt_correction_T_max 0.4855
_exptl_absorpt_correction_T_min 0.3963
_exptl_absorpt_correction_type multi-scan
_exptl_crystal_colour colorless
_exptl_crystal_density_diffrn 2.267
_exptl_crystal_density_method 'not measured'
_exptl_crystal_description plate
_exptl_crystal_F_000 2584
_exptl_crystal_size_max 0.16
_exptl_crystal_size_mid 0.14
_exptl_crystal_size_min 0.12
_refine_diff_density_max 1.239
_refine_diff_density_min -1.250
_refine_diff_density_rms 0.152
_refine_ls_extinction_method none
_refine_ls_goodness_of_fit_ref 1.029
_refine_ls_hydrogen_treatment constr
_refine_ls_matrix_type full
_refine_ls_number_parameters 209
_refine_ls_number_reflns 3684
_refine_ls_number_restraints 0
_refine_ls_restrained_S_all 1.029
_refine_ls_R_factor_all 0.0477
_refine_ls_R_factor_gt 0.0413
_refine_ls_shift/su_max 0.000
_refine_ls_shift/su_mean 0.000
_refine_ls_structure_factor_coef Fsqd
_refine_ls_weighting_details 'calc w=1/[\s^2^(Fo^2^)+(0.0540P)^2^+23.9118P] where P=(Fo^2^+2Fc^2^)/3'
_refine_ls_weighting_scheme calc
_refine_ls_wR_factor_gt 0.1040
_refine_ls_wR_factor_ref 0.1078
_reflns_number_gt 3200
_reflns_number_total 3684
_reflns_threshold_expression >2sigma(I)
_cod_data_source_file c2ce26213d.txt
_cod_data_source_block 2
_cod_depositor_comments
;
The following automatic conversions were performed:

'_exptl_absorpt_correction_type' value 'Multi-scan' changed to
'multi-scan' according to
/home/saulius/struct/CIF-dictionaries/cif_core.dic dictionary named
'cif_core.dic' version 2.4.2 from 2011-04-26.

Automatic conversion script
Id: cif_fix_values 1891 2012-01-12 08:04:46Z andrius 
;
_cod_original_sg_symbol_H-M Pccn
_cod_database_code 7208914

loop_
_symmetry_equiv_pos_as_xyz
'x, y, z'
'-x+1/2, -y+1/2, z'
'-x, y+1/2, -z+1/2'
'x+1/2, -y, -z+1/2'
'-x, -y, -z'
'x-1/2, y-1/2, -z'
'x, -y-1/2, z-1/2'
'-x-1/2, y, z-1/2'

loop_
_atom_site_label
_atom_site_type_symbol
_atom_site_fract_x
_atom_site_fract_y
_atom_site_fract_z
_atom_site_U_iso_or_equiv
_atom_site_adp_type
_atom_site_occupancy
_atom_site_symmetry_multiplicity
_atom_site_calc_flag
_atom_site_refinement_flags
Cd1 Cd 0.24150(3) -0.10421(3) 0.32624(2) 0.02445(15) Uani 1 1 d .
Cd2 Cd 0.48545(3) 0.01120(3) 0.24601(2) 0.02586(15) Uani 1 1 d .
Br1 Br 0.2500 -0.2500 0.40580(5) 0.0406(3) Uani 1 2 d S
Br2 Br 0.06884(6) -0.00669(5) 0.36447(3) 0.03499(19) Uani 1 1 d .
Br3 Br 0.40360(6) 0.01016(5) 0.36002(3) 0.03407(19) Uani 1 1 d .
N11 N 0.1465(4) 0.0406(4) 0.2191(2) 0.0258(11) Uani 1 1 d .
N12 N 0.2354(4) 0.0021(4) 0.2405(3) 0.0257(12) Uani 1 1 d .
N13 N 0.3154(4) 0.0513(4) 0.2208(2) 0.0306(12) Uani 1 1 d .
N14 N 0.2829(4) 0.1248(4) 0.1860(2) 0.0321(13) Uani 1 1 d .
N15 N 0.1128(5) 0.1776(4) 0.1546(3) 0.0379(14) Uani 1 1 d .
H15A H 0.1389 0.2246 0.1343 0.045 Uiso 1 1 calc R
H15B H 0.0459 0.1689 0.1558 0.045 Uiso 1 1 calc R
N21 N 0.4497(4) -0.1600(4) 0.2396(2) 0.0245(11) Uani 1 1 d .
N22 N 0.3692(4) -0.1971(4) 0.2707(2) 0.0248(11) Uani 1 1 d .
N23 N 0.3779(4) -0.2939(4) 0.2740(2) 0.0255(11) Uani 1 1 d .
N24 N 0.4647(4) -0.3232(4) 0.2454(2) 0.0254(11) Uani 1 1 d .
N25 N 0.5978(5) -0.2356(4) 0.1943(3) 0.0422(16) Uani 1 1 d .
H25A H 0.6320 -0.2893 0.1870 0.051 Uiso 1 1 calc R
H25B H 0.6209 -0.1792 0.1823 0.051 Uiso 1 1 calc R
N31 N 0.7500 -0.2500 0.0043(4) 0.051(2) Uani 1 2 d S
C11 C 0.1786(5) 0.1157(5) 0.1857(3) 0.0267(14) Uani 1 1 d .
C21 C 0.5074(5) -0.2398(4) 0.2248(3) 0.0245(13) Uani 1 1 d .
C31 C 0.8459(8) -0.2465(7) 0.0420(4) 0.058(2) Uani 1 1 d .
H31A H 0.8461 -0.3053 0.0659 0.070 Uiso 1 1 calc R
H31B H 0.8401 -0.1891 0.0668 0.070 Uiso 1 1 calc R
C32 C 0.9496(10) -0.2410(10) 0.0109(6) 0.094(4) Uani 1 1 d .
H32A H 0.9520 -0.1808 -0.0118 0.113 Uiso 1 1 calc R
H32B H 0.9561 -0.2975 -0.0145 0.113 Uiso 1 1 calc R
C33 C 1.0404(10) -0.2411(10) 0.0527(6) 0.100(4) Uani 1 1 d .
H33A H 1.1056 -0.2373 0.0323 0.150 Uiso 1 1 calc R
H33B H 1.0387 -0.3013 0.0748 0.150 Uiso 1 1 calc R
H33C H 1.0343 -0.1848 0.0776 0.150 Uiso 1 1 calc R
C34 C 0.7455(8) -0.1584(7) -0.0350(4) 0.060(2) Uani 1 1 d .
H34A H 0.8073 -0.1589 -0.0591 0.072 Uiso 1 1 calc R
H34B H 0.6846 -0.1649 -0.0595 0.072 Uiso 1 1 calc R
C35 C 0.7397(10) -0.0586(8) -0.0050(5) 0.076(3) Uani 1 1 d .
H35A H 0.7991 -0.0512 0.0205 0.091 Uiso 1 1 calc R
H35B H 0.6758 -0.0547 0.0174 0.091 Uiso 1 1 calc R
C36 C 0.7409(12) 0.0242(9) -0.0490(6) 0.111(5) Uani 1 1 d .
H36A H 0.7372 0.0875 -0.0302 0.166 Uiso 1 1 calc R
H36B H 0.6817 0.0169 -0.0740 0.166 Uiso 1 1 calc R
H36C H 0.8047 0.0205 -0.0707 0.166 Uiso 1 1 calc R

loop_
_atom_site_aniso_label
_atom_site_aniso_U_11
_atom_site_aniso_U_22
_atom_site_aniso_U_33
_atom_site_aniso_U_23
_atom_site_aniso_U_13
_atom_site_aniso_U_12
Cd1 0.0186(2) 0.0175(2) 0.0372(3) -0.00124(18) 0.00000(18) -0.00017(17)
Cd2 0.0142(2) 0.0152(2) 0.0482(3) 0.00036(19) 0.00147(19) -0.00214(16)
Br1 0.0627(7) 0.0266(5) 0.0326(6) 0.000 0.000 0.0050(5)
Br2 0.0314(4) 0.0360(4) 0.0376(4) -0.0041(3) 0.0002(3) 0.0124(3)
Br3 0.0296(4) 0.0329(4) 0.0396(4) -0.0088(3) 0.0029(3) -0.0096(3)
N11 0.018(3) 0.019(3) 0.040(3) 0.002(2) -0.001(2) 0.001(2)
N12 0.010(2) 0.021(3) 0.046(3) 0.004(2) -0.001(2) 0.0010(19)
N13 0.022(3) 0.021(3) 0.049(4) 0.008(2) -0.003(2) -0.002(2)
N14 0.031(3) 0.026(3) 0.039(3) 0.006(2) 0.002(2) -0.003(2)
N15 0.023(3) 0.038(3) 0.052(4) 0.012(3) -0.004(3) 0.002(3)
N21 0.017(2) 0.017(2) 0.039(3) 0.000(2) 0.006(2) -0.003(2)
N22 0.016(2) 0.016(2) 0.043(3) -0.001(2) 0.001(2) 0.0014(19)
N23 0.020(3) 0.015(2) 0.042(3) 0.001(2) 0.003(2) -0.001(2)
N24 0.015(2) 0.019(2) 0.042(3) -0.002(2) 0.004(2) 0.001(2)
N25 0.033(3) 0.024(3) 0.069(5) 0.002(3) 0.023(3) 0.005(2)
N31 0.069(7) 0.049(6) 0.034(5) 0.000 0.000 -0.001(5)
C11 0.020(3) 0.029(3) 0.030(4) 0.000(3) 0.006(2) 0.006(3)
C21 0.018(3) 0.019(3) 0.036(4) 0.000(2) 0.007(2) 0.002(2)
C31 0.061(6) 0.068(6) 0.045(5) -0.002(4) 0.007(4) -0.005(5)
C32 0.072(8) 0.128(12) 0.082(9) -0.006(7) 0.023(7) 0.000(8)
C33 0.067(8) 0.101(10) 0.131(13) -0.005(8) 0.022(8) -0.006(7)
C34 0.085(7) 0.055(5) 0.040(5) -0.003(4) -0.004(4) 0.003(5)
C35 0.106(9) 0.057(6) 0.066(7) -0.008(5) 0.007(6) -0.009(6)
C36 0.169(16) 0.052(6) 0.113(12) -0.002(7) -0.002(9) 0.004(8)

loop_
_atom_type_symbol
_atom_type_description
_atom_type_scat_dispersion_real
_atom_type_scat_dispersion_imag
_atom_type_scat_source
C C 0.0033 0.0016 'International Tables Vol C Tables 4.2.6.8 and 6.1.1.4'
H H 0.0000 0.0000 'International Tables Vol C Tables 4.2.6.8 and 6.1.1.4'
N N 0.0061 0.0033 'International Tables Vol C Tables 4.2.6.8 and 6.1.1.4'
Br Br -0.2901 2.4595 'International Tables Vol C Tables 4.2.6.8 and 6.1.1.4'
Cd Cd -0.8075 1.2024 'International Tables Vol C Tables 4.2.6.8 and 6.1.1.4'

loop_
_geom_angle_atom_site_label_1
_geom_angle_atom_site_label_2
_geom_angle_atom_site_label_3
_geom_angle
_geom_angle_site_symmetry_1
_geom_angle_site_symmetry_3
N23 Cd1 N22 81.62(17) 2_545 .
N23 Cd1 N12 83.79(17) 2_545 .
N22 Cd1 N12 83.07(17) . .
N23 Cd1 Br3 165.35(13) 2_545 .
N22 Cd1 Br3 86.54(12) . .
N12 Cd1 Br3 86.25(12) . .
N23 Cd1 Br1 88.04(13) 2_545 .
N22 Cd1 Br1 88.44(13) . .
N12 Cd1 Br1 168.98(13) . .
Br3 Cd1 Br1 100.29(4) . .
N23 Cd1 Br2 86.10(13) 2_545 .
N22 Cd1 Br2 165.53(12) . .
N12 Cd1 Br2 88.04(12) . .
Br3 Cd1 Br2 104.30(5) . .
Br1 Cd1 Br2 98.80(3) . .
N13 Cd2 N11 172.56(18) . 4
N13 Cd2 N24 93.13(18) . 3_655
N11 Cd2 N24 90.89(17) 4 3_655
N13 Cd2 N21 91.76(18) . .
N11 Cd2 N21 84.24(18) 4 .
N24 Cd2 N21 175.11(17) 3_655 .
N13 Cd2 Br2 97.01(15) . 4
N11 Cd2 Br2 89.25(14) 4 4
N24 Cd2 Br2 89.88(13) 3_655 4
N21 Cd2 Br2 89.57(13) . 4
N13 Cd2 Br3 84.30(15) . .
N11 Cd2 Br3 89.35(14) 4 .
N24 Cd2 Br3 91.29(13) 3_655 .
N21 Cd2 Br3 89.15(13) . .
Br2 Cd2 Br3 178.19(3) 4 .
Cd1 Br1 Cd1 92.75(6) . 2_545
Cd1 Br2 Cd2 89.38(4) . 4_455
Cd1 Br3 Cd2 90.31(3) . .
C11 N11 N12 104.6(5) . .
C11 N11 Cd2 134.7(4) . 4_455
N12 N11 Cd2 119.8(4) . 4_455
N13 N12 N11 109.3(5) . .
N13 N12 Cd1 124.1(4) . .
N11 N12 Cd1 123.7(4) . .
N12 N13 N14 110.4(5) . .
N12 N13 Cd2 121.6(4) . .
N14 N13 Cd2 128.0(4) . .
C11 N14 N13 104.0(5) . .
C11 N15 H15A 120.0 . .
C11 N15 H15B 120.0 . .
H15A N15 H15B 120.0 . .
C21 N21 N22 104.9(5) . .
C21 N21 Cd2 133.8(4) . .
N22 N21 Cd2 118.2(4) . .
N23 N22 N21 109.5(5) . .
N23 N22 Cd1 122.4(4) . .
N21 N22 Cd1 127.4(4) . .
N22 N23 N24 109.2(5) . .
N22 N23 Cd1 123.2(4) . 2_545
N24 N23 Cd1 127.5(4) . 2_545
C21 N24 N23 105.5(5) . .
C21 N24 Cd2 136.4(4) . 3_645
N23 N24 Cd2 117.3(4) . 3_645
C21 N25 H25A 120.0 . .
C21 N25 H25B 120.0 . .
H25A N25 H25B 120.0 . .
C31 N31 C31 108.1(9) 2_645 .
C31 N31 C34 110.3(5) 2_645 .
C31 N31 C34 110.9(5) . .
C31 N31 C34 110.9(5) 2_645 2_645
C31 N31 C34 110.3(5) . 2_645
C34 N31 C34 106.3(9) . 2_645
N14 C11 N11 111.6(5) . .
N14 C11 N15 123.3(6) . .
N11 C11 N15 125.1(6) . .
N24 C21 N21 110.7(5) . .
N24 C21 N25 124.8(5) . .
N21 C21 N25 124.4(5) . .
N31 C31 C32 115.2(8) . .
N31 C31 H31A 108.5 . .
C32 C31 H31A 108.5 . .
N31 C31 H31B 108.5 . .
C32 C31 H31B 108.5 . .
H31A C31 H31B 107.5 . .
C31 C32 C33 110.6(10) . .
C31 C32 H32A 109.5 . .
C33 C32 H32A 109.5 . .
C31 C32 H32B 109.5 . .
C33 C32 H32B 109.5 . .
H32A C32 H32B 108.1 . .
C32 C33 H33A 109.5 . .
C32 C33 H33B 109.5 . .
H33A C33 H33B 109.5 . .
C32 C33 H33C 109.5 . .
H33A C33 H33C 109.5 . .
H33B C33 H33C 109.5 . .
C35 C34 N31 115.5(7) . .
C35 C34 H34A 108.4 . .
N31 C34 H34A 108.4 . .
C35 C34 H34B 108.4 . .
N31 C34 H34B 108.4 . .
H34A C34 H34B 107.5 . .
C34 C35 C36 109.3(9) . .
C34 C35 H35A 109.8 . .
C36 C35 H35A 109.8 . .
C34 C35 H35B 109.8 . .
C36 C35 H35B 109.8 . .
H35A C35 H35B 108.3 . .
C35 C36 H36A 109.5 . .
C35 C36 H36B 109.5 . .
H36A C36 H36B 109.5 . .
C35 C36 H36C 109.5 . .
H36A C36 H36C 109.5 . .
H36B C36 H36C 109.5 . .

loop_
_geom_bond_atom_site_label_1
_geom_bond_atom_site_label_2
_geom_bond_distance
_geom_bond_site_symmetry_2
Cd1 N23 2.385(5) 2_545
Cd1 N22 2.430(5) .
Cd1 N12 2.473(6) .
Cd1 Br3 2.6920(13) .
Cd1 Br1 2.7109(13) .
Cd1 Br2 2.7114(13) .
Cd2 N13 2.307(5) .
Cd2 N11 2.315(5) 4
Cd2 N24 2.322(5) 3_655
Cd2 N21 2.350(5) .
Cd2 Br2 2.8063(15) 4
Cd2 Br3 2.8755(16) .
Br1 Cd1 2.7109(13) 2_545
Br2 Cd2 2.8063(15) 4_455
N11 C11 1.342(8) .
N11 N12 1.342(7) .
N11 Cd2 2.315(5) 4_455
N12 N13 1.298(7) .
N13 N14 1.347(7) .
N14 C11 1.332(8) .
N15 C11 1.388(8) .
N15 H15A 0.8600 .
N15 H15B 0.8600 .
N21 C21 1.346(7) .
N21 N22 1.354(7) .
N22 N23 1.308(7) .
N23 N24 1.352(7) .
N23 Cd1 2.385(5) 2_545
N24 C21 1.336(8) .
N24 Cd2 2.322(5) 3_645
N25 C21 1.357(8) .
N25 H25A 0.8600 .
N25 H25B 0.8600 .
N31 C31 1.508(11) 2_645
N31 C31 1.508(11) .
N31 C34 1.540(11) .
N31 C34 1.540(11) 2_645
C31 C32 1.511(14) .
C31 H31A 0.9700 .
C31 H31B 0.9700 .
C32 C33 1.516(19) .
C32 H32A 0.9700 .
C32 H32B 0.9700 .
C33 H33A 0.9600 .
C33 H33B 0.9600 .
C33 H33C 0.9600 .
C34 C35 1.518(13) .
C34 H34A 0.9700 .
C34 H34B 0.9700 .
C35 C36 1.519(17) .
C35 H35A 0.9700 .
C35 H35B 0.9700 .
C36 H36A 0.9600 .
C36 H36B 0.9600 .
C36 H36C 0.9600 .
